data_7001774
loop_
_publ_author_name
'Tian, Chun-Yan'
'Sun, Wei-Wei'
'Jia, Qin-Xiang'
'Tian, Hua'
'Gao, En-Qing'

_publ_section_title
;
 A novel manganese(II) coordination polymer with azide and neutral
 dicarboxylate ligands: helical structure and magnetic properties
;
_journal_issue 31
_journal_name_full 'Dalton Transactions'
_journal_page_first 6109
_journal_paper_doi 10.1039/b900110g
_journal_year 2009
_chemical_formula_sum 'C15 H15 Cl Mn N5 O8.5'
_chemical_formula_weight 491.71
_chemical_name_systematic
;
?
;
_space_group_IT_number 13
_symmetry_cell_setting monoclinic
_symmetry_space_group_name_Hall '-P 2yc'
_symmetry_space_group_name_H-M 'P 1 2/c 1'
_atom_sites_solution_hydrogens geom
_atom_sites_solution_primary direct
_atom_sites_solution_secondary difmap
_audit_creation_method SHELXL-97
_cell_angle_alpha 90.00
_cell_angle_beta 103.9290(10)
_cell_angle_gamma 90.00
_cell_formula_units_Z 4
_cell_length_a 15.3929(6)
_cell_length_b 9.1730(3)
_cell_length_c 13.8676(5)
_cell_measurement_reflns_used 8289
_cell_measurement_temperature 296(2)
_cell_measurement_theta_max 27.24
_cell_measurement_theta_min 2.61
_cell_volume 1900.51(12)
_computing_cell_refinement 'Bruker SMART'
_computing_data_collection 'Bruker SMART'
_computing_data_reduction 'Bruker SHELXTL'
_computing_molecular_graphics 'Bruker SHELXTL'
_computing_publication_material 'Bruker SHELXTL'
_computing_structure_refinement 'Bruker SHELXTL'
_computing_structure_solution 'Bruker SHELXTL'
_diffrn_ambient_temperature 296(2)
_diffrn_measured_fraction_theta_full 0.998
_diffrn_measured_fraction_theta_max 0.998
_diffrn_measurement_device_type 'CCD area detector'
_diffrn_measurement_method 'phi and omega scans'
_diffrn_radiation_monochromator graphite
_diffrn_radiation_source 'fine-focus sealed tube'
_diffrn_radiation_type MoK\a
_diffrn_radiation_wavelength 0.71073
_diffrn_reflns_av_R_equivalents 0.0308
_diffrn_reflns_av_sigmaI/netI 0.0206
_diffrn_reflns_limit_h_max 19
_diffrn_reflns_limit_h_min -19
_diffrn_reflns_limit_k_max 11
_diffrn_reflns_limit_k_min -11
_diffrn_reflns_limit_l_max 17
_diffrn_reflns_limit_l_min -16
_diffrn_reflns_number 23427
_diffrn_reflns_theta_full 26.02
_diffrn_reflns_theta_max 26.02
_diffrn_reflns_theta_min 1.36
_diffrn_standards_decay_% 2.5
_exptl_absorpt_coefficient_mu 0.895
_exptl_absorpt_correction_T_max 0.9158
_exptl_absorpt_correction_T_min 0.7750
_exptl_absorpt_correction_type multi-scan
_exptl_absorpt_process_details SADABS
_exptl_crystal_colour yellow
_exptl_crystal_density_diffrn 1.718
_exptl_crystal_density_method 'not measured'
_exptl_crystal_description block
_exptl_crystal_F_000 1000
_exptl_crystal_size_max 0.30
_exptl_crystal_size_mid 0.20
_exptl_crystal_size_min 0.10
_refine_diff_density_max 1.054
_refine_diff_density_min -0.609
_refine_diff_density_rms 0.086
_refine_ls_extinction_method none
_refine_ls_goodness_of_fit_ref 1.039
_refine_ls_hydrogen_treatment mixed
_refine_ls_matrix_type full
_refine_ls_number_parameters 289
_refine_ls_number_reflns 3744
_refine_ls_number_restraints 6
_refine_ls_restrained_S_all 1.038
_refine_ls_R_factor_all 0.0572
_refine_ls_R_factor_gt 0.0490
_refine_ls_shift/su_max 0.001
_refine_ls_shift/su_mean 0.000
_refine_ls_structure_factor_coef Fsqd
_refine_ls_weighting_details 'calc w=1/[\s^2^(Fo^2^)+(0.0898P)^2^+3.1449P] where P=(Fo^2^+2Fc^2^)/3'
_refine_ls_weighting_scheme calc
_refine_ls_wR_factor_gt 0.1460
_refine_ls_wR_factor_ref 0.1563
_reflns_number_gt 3198
_reflns_number_total 3744
_reflns_threshold_expression >2sigma(I)
_cod_data_source_file b900110g.txt
_cod_data_source_block 1
_cod_depositor_comments
;
The following automatic conversions were performed:
'_symmetry_cell_setting' value 'Monoclinic' changed to 'monoclinic'
according to '/home/saulius/struct/CIF-dictionaries/cif_core.dic'
dictionary named 'cif_core.dic' version 2.4.1 from 2010-06-29.

Automatic conversion script
Id: cif_fix_enum 1527 2010-12-29 10:47:43Z saulius 
;
_cod_original_sg_symbol_H-M P2/c
_cod_original_formula_sum 'C15 H15 Cl Mn N5 O8.50'
_cod_database_code 7001774

loop_
_symmetry_equiv_pos_as_xyz
'x, y, z'
'-x, y, -z+1/2'
'-x, -y, -z'
'x, -y, z-1/2'

loop_
_atom_site_label
_atom_site_type_symbol
_atom_site_fract_x
_atom_site_fract_y
_atom_site_fract_z
_atom_site_U_iso_or_equiv
_atom_site_adp_type
_atom_site_occupancy
_atom_site_symmetry_multiplicity
_atom_site_calc_flag
_atom_site_refinement_flags
_atom_site_disorder_assembly
_atom_site_disorder_group
Mn1 Mn 1.0000 1.0000 0.0000 0.0285(2) Uani 1 2 d S . .
Mn2 Mn 1.0000 0.86689(7) 0.2500 0.0281(2) Uani 1 2 d S . .
C1 C 0.9509(2) 0.6973(3) 0.0587(2) 0.0311(7) Uani 1 1 d . . .
C2 C 0.8951(2) 0.5932(3) -0.0159(2) 0.0294(6) Uani 1 1 d . . .
C3 C 0.9099(2) 0.5775(4) -0.1099(2) 0.0373(7) Uani 1 1 d . . .
H3A H 0.9540 0.6320 -0.1287 0.045 Uiso 1 1 calc R . .
C5 C 0.8583(3) 0.4798(4) -0.1757(3) 0.0447(9) Uani 1 1 d . . .
H5A H 0.8686 0.4660 -0.2384 0.054 Uiso 1 1 calc R . .
C4 C 0.8281(3) 0.5147(4) 0.0086(2) 0.0384(8) Uani 1 1 d . . .
H4A H 0.8181 0.5236 0.0719 0.046 Uiso 1 1 calc R . .
C6 C 0.7931(3) 0.4050(4) -0.1482(3) 0.0436(8) Uani 1 1 d . . .
H6A H 0.7589 0.3386 -0.1921 0.052 Uiso 1 1 calc R . .
C7 C 0.6986(3) 0.3513(5) -0.0314(3) 0.0529(10) Uani 1 1 d . . .
H7A H 0.6435 0.3885 -0.0737 0.063 Uiso 1 1 calc R . .
H7B H 0.6986 0.3744 0.0368 0.063 Uiso 1 1 calc R . .
C8 C 0.7016(3) 0.1889(5) -0.0430(3) 0.0497(9) Uani 1 1 d . . .
H8A H 0.7613 0.1541 -0.0119 0.060 Uiso 1 1 calc R . .
H8B H 0.6893 0.1649 -0.1132 0.060 Uiso 1 1 calc R . .
C9 C 0.6344(3) 0.1119(4) 0.0030(3) 0.0484(9) Uani 1 1 d . . .
H9A H 0.5750 0.1505 -0.0253 0.058 Uiso 1 1 calc R . .
H9B H 0.6338 0.0087 -0.0125 0.058 Uiso 1 1 calc R . .
C10 C 0.6105(3) 0.2261(5) 0.1552(3) 0.0521(10) Uani 1 1 d . . .
H10A H 0.5624 0.2766 0.1158 0.063 Uiso 1 1 calc R . .
C12 C 0.6333(3) 0.2487(5) 0.2546(3) 0.0565(11) Uani 1 1 d . . .
H12A H 0.6006 0.3133 0.2837 0.068 Uiso 1 1 calc R . .
C11 C 0.7264(2) 0.0564(4) 0.1683(3) 0.0369(7) Uani 1 1 d . . .
H11A H 0.7569 -0.0100 0.1378 0.044 Uiso 1 1 calc R . .
C13 C 0.7056(3) 0.1749(5) 0.3127(3) 0.0469(9) Uani 1 1 d . . .
H13A H 0.7225 0.1910 0.3808 0.056 Uiso 1 1 calc R . .
C14 C 0.7526(2) 0.0772(4) 0.2688(3) 0.0360(7) Uani 1 1 d . . .
C15 C 0.8351(2) -0.0026(4) 0.3265(2) 0.0341(7) Uani 1 1 d . . .
N1 N 0.7765(2) 0.4247(3) -0.0579(2) 0.0433(7) Uani 1 1 d . . .
N2 N 0.6566(2) 0.1316(3) 0.1129(2) 0.0418(7) Uani 1 1 d . . .
N3 N 0.9528(2) 1.0422(3) 0.13485(19) 0.0363(6) Uani 1 1 d . . .
N4 N 0.92048(19) 1.1544(3) 0.1504(2) 0.0344(6) Uani 1 1 d . . .
N5 N 0.8874(3) 1.2618(4) 0.1653(3) 0.0587(9) Uani 1 1 d . . .
O1 O 1.00727(16) 0.7702(2) 0.02842(17) 0.0364(5) Uani 1 1 d . . .
O2 O 0.93709(17) 0.7008(3) 0.14330(16) 0.0386(6) Uani 1 1 d . . .
O3 O 0.86332(17) 0.0360(3) 0.41484(17) 0.0427(6) Uani 1 1 d . . .
O4 O 0.86655(16) -0.0965(3) 0.27985(17) 0.0386(5) Uani 1 1 d . . .
O5 O 0.5282(6) 0.6162(12) 0.0815(12) 0.274(7) Uani 1 1 d . . .
O7 O 0.6254(12) 0.7214(12) 0.0085(8) 0.313(9) Uani 1 1 d . . .
O6 O 0.6078(6) 0.7976(7) 0.1579(8) 0.207(4) Uani 1 1 d . . .
O8 O 0.6653(5) 0.5749(8) 0.1361(4) 0.147(2) Uani 1 1 d . . .
Cl1 Cl 0.61186(9) 0.68512(15) 0.09482(12) 0.0805(4) Uani 1 1 d . . .
O9 O 0.5000 0.9550(19) 0.2500 0.147(7) Uani 0.50 2 d SPD . .
H9W H 0.523(16) 0.901(4) 0.213(14) 0.221 Uiso 0.50 1 d PD . .
O10 O 0.5000 0.514(2) 0.2500 0.196(12) Uani 0.50 2 d SPD . .
H10W H 0.53(2) 0.567(5) 0.22(3) 0.294 Uiso 0.50 1 d PD . .

loop_
_atom_site_aniso_label
_atom_site_aniso_U_11
_atom_site_aniso_U_22
_atom_site_aniso_U_33
_atom_site_aniso_U_23
_atom_site_aniso_U_13
_atom_site_aniso_U_12
Mn1 0.0386(4) 0.0290(4) 0.0174(3) 0.0002(2) 0.0055(3) -0.0038(3)
Mn2 0.0384(4) 0.0281(3) 0.0168(3) 0.000 0.0045(3) 0.000
C1 0.0400(17) 0.0245(14) 0.0256(15) 0.0019(11) 0.0014(13) 0.0024(13)
C2 0.0367(16) 0.0266(14) 0.0231(14) 0.0012(12) 0.0034(12) 0.0021(12)
C3 0.0456(19) 0.0405(18) 0.0265(16) -0.0002(14) 0.0099(14) -0.0044(15)
C5 0.061(2) 0.047(2) 0.0253(17) -0.0060(14) 0.0081(16) -0.0040(17)
C4 0.055(2) 0.0351(17) 0.0255(16) -0.0029(13) 0.0096(15) -0.0048(15)
C6 0.056(2) 0.0403(19) 0.0282(17) -0.0076(14) -0.0016(15) -0.0068(16)
C7 0.048(2) 0.050(2) 0.061(3) -0.0026(19) 0.0137(19) -0.0069(18)
C8 0.059(2) 0.050(2) 0.0354(19) -0.0040(16) 0.0024(17) -0.0087(18)
C9 0.051(2) 0.048(2) 0.0359(19) 0.0051(16) -0.0101(16) -0.0133(17)
C10 0.0344(19) 0.059(2) 0.058(2) 0.011(2) 0.0024(17) 0.0060(17)
C12 0.045(2) 0.062(3) 0.064(3) 0.005(2) 0.0164(19) 0.014(2)
C11 0.0332(17) 0.0380(18) 0.0377(18) 0.0049(14) 0.0047(14) -0.0037(14)
C13 0.044(2) 0.054(2) 0.043(2) 0.0034(17) 0.0114(16) 0.0026(17)
C14 0.0309(16) 0.0402(17) 0.0362(17) 0.0068(14) 0.0067(13) -0.0044(14)
C15 0.0331(16) 0.0392(17) 0.0296(16) 0.0045(13) 0.0069(13) -0.0041(13)
N1 0.0521(18) 0.0410(16) 0.0360(16) -0.0056(13) 0.0090(13) -0.0111(14)
N2 0.0349(15) 0.0462(17) 0.0399(16) 0.0103(13) 0.0004(12) -0.0068(13)
N3 0.0546(18) 0.0334(14) 0.0226(13) 0.0036(11) 0.0127(12) 0.0072(13)
N4 0.0401(15) 0.0357(16) 0.0282(14) 0.0031(11) 0.0098(12) -0.0020(12)
N5 0.073(2) 0.0403(18) 0.071(2) 0.0005(17) 0.035(2) 0.0106(17)
O1 0.0442(13) 0.0311(11) 0.0327(12) 0.0011(9) 0.0068(10) -0.0064(10)
O2 0.0562(15) 0.0370(12) 0.0215(11) -0.0053(9) 0.0075(10) -0.0089(11)
O3 0.0394(13) 0.0594(16) 0.0261(12) -0.0012(11) 0.0016(10) 0.0070(12)
O4 0.0373(12) 0.0447(13) 0.0318(12) -0.0010(10) 0.0043(10) 0.0017(10)
O5 0.125(6) 0.218(10) 0.428(18) -0.073(10) -0.033(9) -0.060(6)
O7 0.60(3) 0.208(9) 0.200(9) 0.110(8) 0.238(14) 0.122(13)
O6 0.249(9) 0.098(4) 0.338(11) -0.097(6) 0.194(9) -0.053(5)
O8 0.169(6) 0.149(5) 0.107(4) 0.007(4) 0.003(4) 0.077(5)
Cl1 0.0707(8) 0.0600(7) 0.0932(10) -0.0065(7) -0.0152(7) 0.0119(6)
O9 0.158(17) 0.101(11) 0.20(2) 0.000 0.078(15) 0.000
O10 0.18(2) 0.135(16) 0.33(4) 0.000 0.18(2) 0.000

loop_
_atom_type_symbol
_atom_type_description
_atom_type_scat_dispersion_real
_atom_type_scat_dispersion_imag
_atom_type_scat_source
C C 0.0033 0.0016 'International Tables Vol C Tables 4.2.6.8 and 6.1.1.4'
H H 0.0000 0.0000 'International Tables Vol C Tables 4.2.6.8 and 6.1.1.4'
N N 0.0061 0.0033 'International Tables Vol C Tables 4.2.6.8 and 6.1.1.4'
O O 0.0106 0.0060 'International Tables Vol C Tables 4.2.6.8 and 6.1.1.4'
Mn Mn 0.3368 0.7283 'International Tables Vol C Tables 4.2.6.8 and 6.1.1.4'
Cl Cl 0.1484 0.1585 'International Tables Vol C Tables 4.2.6.8 and 6.1.1.4'

loop_
_geom_angle_atom_site_label_1
_geom_angle_atom_site_label_2
_geom_angle_atom_site_label_3
_geom_angle
_geom_angle_site_symmetry_1
_geom_angle_site_symmetry_3
_geom_angle_publ_flag
O1 Mn1 O1 180.0 . 3_775 ?
O1 Mn1 O3 87.20(9) . 4_565 ?
O1 Mn1 O3 92.80(9) 3_775 4_565 ?
O1 Mn1 O3 92.80(9) . 2_765 ?
O1 Mn1 O3 87.20(9) 3_775 2_765 ?
O3 Mn1 O3 180.0 4_565 2_765 ?
O1 Mn1 N3 91.72(10) . . ?
O1 Mn1 N3 88.28(10) 3_775 . ?
O3 Mn1 N3 90.81(10) 4_565 . ?
O3 Mn1 N3 89.19(10) 2_765 . ?
O1 Mn1 N3 88.28(10) . 3_775 ?
O1 Mn1 N3 91.72(10) 3_775 3_775 ?
O3 Mn1 N3 89.19(10) 4_565 3_775 ?
O3 Mn1 N3 90.81(10) 2_765 3_775 ?
N3 Mn1 N3 180.0 . 3_775 ?
O2 Mn2 O2 91.41(13) . 2_755 ?
O2 Mn2 O4 105.02(9) . 2_765 ?
O2 Mn2 O4 87.27(9) 2_755 2_765 ?
O2 Mn2 O4 87.27(9) . 1_565 ?
O2 Mn2 O4 105.02(9) 2_755 1_565 ?
O4 Mn2 O4 162.57(13) 2_765 1_565 ?
O2 Mn2 N3 172.37(10) . 2_755 ?
O2 Mn2 N3 90.16(10) 2_755 2_755 ?
O4 Mn2 N3 82.51(10) 2_765 2_755 ?
O4 Mn2 N3 85.11(10) 1_565 2_755 ?
O2 Mn2 N3 90.16(10) . . ?
O2 Mn2 N3 172.37(10) 2_755 . ?
O4 Mn2 N3 85.11(10) 2_765 . ?
O4 Mn2 N3 82.51(10) 1_565 . ?
N3 Mn2 N3 89.26(15) 2_755 . ?
O2 C1 O1 126.6(3) . . ?
O2 C1 C2 117.6(3) . . ?
O1 C1 C2 115.8(3) . . ?
C4 C2 C3 119.0(3) . . ?
C4 C2 C1 120.1(3) . . ?
C3 C2 C1 121.0(3) . . ?
C2 C3 C5 119.3(3) . . ?
C2 C3 H3A 120.3 . . ?
C5 C3 H3A 120.3 . . ?
C6 C5 C3 119.5(3) . . ?
C6 C5 H5A 120.3 . . ?
C3 C5 H5A 120.3 . . ?
N1 C4 C2 120.7(3) . . ?
N1 C4 H4A 119.7 . . ?
C2 C4 H4A 119.7 . . ?
C5 C6 N1 121.1(3) . . ?
C5 C6 H6A 119.5 . . ?
N1 C6 H6A 119.5 . . ?
N1 C7 C8 112.0(4) . . ?
N1 C7 H7A 109.2 . . ?
C8 C7 H7A 109.2 . . ?
N1 C7 H7B 109.2 . . ?
C8 C7 H7B 109.2 . . ?
H7A C7 H7B 107.9 . . ?
C7 C8 C9 112.1(4) . . ?
C7 C8 H8A 109.2 . . ?
C9 C8 H8A 109.2 . . ?
C7 C8 H8B 109.2 . . ?
C9 C8 H8B 109.2 . . ?
H8A C8 H8B 107.9 . . ?
N2 C9 C8 111.3(3) . . ?
N2 C9 H9A 109.4 . . ?
C8 C9 H9A 109.4 . . ?
N2 C9 H9B 109.4 . . ?
C8 C9 H9B 109.4 . . ?
H9A C9 H9B 108.0 . . ?
N2 C10 C12 120.6(4) . . ?
N2 C10 H10A 119.7 . . ?
C12 C10 H10A 119.7 . . ?
C10 C12 C13 119.5(4) . . ?
C10 C12 H12A 120.2 . . ?
C13 C12 H12A 120.2 . . ?
N2 C11 C14 120.5(3) . . ?
N2 C11 H11A 119.7 . . ?
C14 C11 H11A 119.7 . . ?
C14 C13 C12 119.7(4) . . ?
C14 C13 H13A 120.2 . . ?
C12 C13 H13A 120.2 . . ?
C11 C14 C13 118.8(3) . . ?
C11 C14 C15 118.3(3) . . ?
C13 C14 C15 122.8(3) . . ?
O4 C15 O3 128.4(3) . . ?
O4 C15 C14 116.2(3) . . ?
O3 C15 C14 115.4(3) . . ?
C4 N1 C6 120.3(3) . . ?
C4 N1 C7 119.0(3) . . ?
C6 N1 C7 120.7(3) . . ?
C10 N2 C11 121.0(3) . . ?
C10 N2 C9 120.6(3) . . ?
C11 N2 C9 118.4(3) . . ?
N4 N3 Mn1 123.1(2) . . ?
N4 N3 Mn2 124.6(2) . . ?
Mn1 N3 Mn2 111.13(12) . . ?
N5 N4 N3 178.5(4) . . ?
C1 O1 Mn1 125.5(2) . . ?
C1 O2 Mn2 120.7(2) . . ?
C15 O3 Mn1 123.5(2) . 2_745 ?
C15 O4 Mn2 134.1(2) . 1_545 ?
O7 Cl1 O8 111.5(6) . . ?
O7 Cl1 O6 115.9(7) . . ?
O8 Cl1 O6 114.5(6) . . ?
O7 Cl1 O5 109.7(10) . . ?
O8 Cl1 O5 99.5(6) . . ?
O6 Cl1 O5 104.0(6) . . ?

loop_
_geom_bond_atom_site_label_1
_geom_bond_atom_site_label_2
_geom_bond_distance
_geom_bond_site_symmetry_2
_geom_bond_publ_flag
Mn1 O1 2.142(2) . ?
Mn1 O1 2.142(2) 3_775 ?
Mn1 O3 2.176(2) 4_565 ?
Mn1 O3 2.176(2) 2_765 ?
Mn1 N3 2.197(3) . ?
Mn1 N3 2.197(3) 3_775 ?
Mn2 O2 2.181(2) . ?
Mn2 O2 2.181(2) 2_755 ?
Mn2 O4 2.217(2) 2_765 ?
Mn2 O4 2.217(2) 1_565 ?
Mn2 N3 2.259(3) 2_755 ?
Mn2 N3 2.259(3) . ?
C1 O2 1.242(4) . ?
C1 O1 1.246(4) . ?
C1 C2 1.514(4) . ?
C2 C4 1.365(5) . ?
C2 C3 1.384(4) . ?
C3 C5 1.385(5) . ?
C3 H3A 0.9300 . ?
C5 C6 1.344(6) . ?
C5 H5A 0.9300 . ?
C4 N1 1.346(4) . ?
C4 H4A 0.9300 . ?
C6 N1 1.349(5) . ?
C6 H6A 0.9300 . ?
C7 N1 1.495(5) . ?
C7 C8 1.500(6) . ?
C7 H7A 0.9700 . ?
C7 H7B 0.9700 . ?
C8 C9 1.515(6) . ?
C8 H8A 0.9700 . ?
C8 H8B 0.9700 . ?
C9 N2 1.491(5) . ?
C9 H9A 0.9700 . ?
C9 H9B 0.9700 . ?
C10 N2 1.342(5) . ?
C10 C12 1.355(6) . ?
C10 H10A 0.9300 . ?
C12 C13 1.383(6) . ?
C12 H12A 0.9300 . ?
C11 N2 1.349(5) . ?
C11 C14 1.368(5) . ?
C11 H11A 0.9300 . ?
C13 C14 1.382(5) . ?
C13 H13A 0.9300 . ?
C14 C15 1.516(5) . ?
C15 O4 1.243(4) . ?
C15 O3 1.249(4) . ?
N3 N4 1.186(4) . ?
N4 N5 1.150(4) . ?
O3 Mn1 2.176(2) 2_745 ?
O4 Mn2 2.217(2) 1_545 ?
O5 Cl1 1.407(9) . ?
O7 Cl1 1.306(8) . ?
O6 Cl1 1.364(6) . ?
O8 Cl1 1.342(5) . ?
O9 H9W 0.850(15) . ?
O10 H10W 0.85(2) . ?
